data_2017612
loop_
_publ_author_name
'Kline, Paul C.'
'Zhao, Hongqiu'
'Noll, Bruce C.'
'Oliver, Allen G.'
'Serianni, Anthony S.'

_publ_section_title
;
 1-(\b-<small>D</small>-Erythrofuranosyl)adenosine
;
_journal_coeditor_code GT3016
_journal_issue 4
_journal_name_full 'Acta Crystallographica Section C'
_journal_page_first o215
_journal_page_last o218
_journal_paper_doi 10.1107/S0108270110008024
_journal_volume 66
_journal_year 2010
_chemical_formula_iupac 'C9 H11 N5 O3'
_chemical_formula_moiety 'C9 H11 N5 O3'
_chemical_formula_sum 'C9 H11 N5 O3'
_chemical_formula_weight 237.23
_chemical_name_systematic
;
1-(\b-D-Erythrofuranosyl)adenosine
;
_space_group_IT_number 19
_symmetry_cell_setting orthorhombic
_symmetry_space_group_name_Hall 'P 2ac 2ab'
_symmetry_space_group_name_H-M 'P 21 21 21'
_atom_sites_solution_hydrogens geom
_atom_sites_solution_primary direct
_atom_sites_solution_secondary difmap
_audit_creation_method SHELXL97
_cell_angle_alpha 90.00
_cell_angle_beta 90.00
_cell_angle_gamma 90.00
_cell_formula_units_Z 8
_cell_length_a 4.793(3)
_cell_length_b 11.365(7)
_cell_length_c 36.79(2)
_cell_measurement_reflns_used 3751
_cell_measurement_temperature 150(2)
_cell_measurement_theta_max 30.49
_cell_measurement_theta_min 2.41
_cell_volume 2004(2)
_computing_cell_refinement 'SAINT (Bruker, 2007'
_computing_data_collection 'APEX2 (Bruker, 2007)'
_computing_data_reduction 'SAINT (Bruker, 2007'
_computing_molecular_graphics
;
XP in SHELXTL (Sheldrick, 2008) and POV-Ray (Cason, 2003)
;
_computing_publication_material
;
enCIFer (Allen <i>et al.</i>,  2004) and publCIF (Westrip, 2010)
;
_computing_structure_refinement 'SHELXL97 (Sheldrick, 2008)'
_computing_structure_solution 'SHELXS97 (Sheldrick, 2008)'
_diffrn_ambient_temperature 150(2)
_diffrn_detector_area_resol_mean 8.33
_diffrn_measured_fraction_theta_full 0.992
_diffrn_measured_fraction_theta_max 0.992
_diffrn_measurement_device_type 'Bruker APEXII CCD area-detector'
_diffrn_measurement_method '\f and \w'
_diffrn_radiation_monochromator 'channel-cut Si-<111> crystal'
_diffrn_radiation_type synchrotron
_diffrn_radiation_wavelength 0.77490
_diffrn_reflns_av_R_equivalents 0.1118
_diffrn_reflns_av_sigmaI/netI 0.0816
_diffrn_reflns_limit_h_max 6
_diffrn_reflns_limit_h_min -6
_diffrn_reflns_limit_k_max 15
_diffrn_reflns_limit_k_min -15
_diffrn_reflns_limit_l_max 48
_diffrn_reflns_limit_l_min -48
_diffrn_reflns_number 23772
_diffrn_reflns_theta_full 31.12
_diffrn_reflns_theta_max 31.12
_diffrn_reflns_theta_min 1.21
_exptl_absorpt_coefficient_mu 0.122
_exptl_absorpt_correction_T_max 0.9976
_exptl_absorpt_correction_T_min 0.9855
_exptl_absorpt_correction_type multi-scan
_exptl_absorpt_process_details '[SADABS (Version 2007/4; Sheldrick, 2008)]'
_exptl_crystal_colour colourless
_exptl_crystal_density_diffrn 1.572
_exptl_crystal_density_method 'not measured'
_exptl_crystal_description needle
_exptl_crystal_F_000 992
_exptl_crystal_size_max 0.12
_exptl_crystal_size_mid 0.04
_exptl_crystal_size_min 0.02
_refine_diff_density_max 0.340
_refine_diff_density_min -0.307
_refine_ls_abs_structure_details '(Flack, 1983), with how many Friedel pairs?'
_refine_ls_abs_structure_Flack 1.2(11)
_refine_ls_extinction_method none
_refine_ls_goodness_of_fit_ref 1.066
_refine_ls_hydrogen_treatment constr
_refine_ls_matrix_type full
_refine_ls_number_parameters 307
_refine_ls_number_reflns 2910
_refine_ls_number_restraints 0
_refine_ls_restrained_S_all 1.066
_refine_ls_R_factor_all 0.0546
_refine_ls_R_factor_gt 0.0472
_refine_ls_shift/su_max 0.000
_refine_ls_shift/su_mean 0.000
_refine_ls_structure_factor_coef Fsqd
_refine_ls_weighting_details 'calc w = 1/[\s^2^(Fo^2^)+(0.0556P)^2^+0.3370P] where P=(Fo^2^+2Fc^2^)/3'
_refine_ls_weighting_scheme calc
_refine_ls_wR_factor_gt 0.1206
_refine_ls_wR_factor_ref 0.1258
_reflns_number_gt 2556
_reflns_number_total 2910
_reflns_threshold_expression I>2\s(I)
_cod_data_source_file gt3016.cif
_cod_data_source_block I
_cod_database_code 2017612
_cod_database_fobs_code 2017612

loop_
_symmetry_equiv_pos_as_xyz
'x, y, z'
'x+1/2, -y+1/2, -z'
'-x, y+1/2, -z+1/2'
'-x+1/2, -y, z+1/2'

loop_
_atom_site_type_symbol
_atom_site_label
_atom_site_fract_x
_atom_site_fract_y
_atom_site_fract_z
_atom_site_U_iso_or_equiv
_atom_site_adp_type
_atom_site_calc_flag
_atom_site_refinement_flags
_atom_site_occupancy
_atom_site_disorder_assembly
_atom_site_disorder_group
N N1A 0.8851(5) 0.9013(2) 0.33779(6) 0.0221(5) Uani d . 1 . .
N N3A 0.8258(5) 0.8716(2) 0.27279(6) 0.0202(5) Uani d . 1 . .
N N6A 0.6257(5) 0.8000(2) 0.38155(6) 0.0230(5) Uani d . 1 . .
H H6A 0.7167 0.8377 0.3987 0.028 Uiso calc R 1 . .
H H6B 0.4963 0.7484 0.3873 0.028 Uiso calc R 1 . .
N N7A 0.3369(5) 0.6785(2) 0.31756(6) 0.0208(5) Uani d . 1 . .
N N9A 0.4502(5) 0.7275(2) 0.25991(5) 0.0188(5) Uani d . 1 . .
C C2A 0.9437(6) 0.9200(2) 0.30235(7) 0.0219(5) Uani d . 1 . .
H H2A 1.0884 0.9751 0.2977 0.026 Uiso calc R 1 . .
C C4A 0.6230(6) 0.7938(2) 0.28240(6) 0.0180(5) Uani d . 1 . .
C C5A 0.5474(6) 0.7623(2) 0.31757(7) 0.0198(5) Uani d . 1 . .
C C6A 0.6838(6) 0.8210(2) 0.34680(7) 0.0184(5) Uani d . 1 . .
C C8A 0.2871(6) 0.6601(2) 0.28281(7) 0.0202(5) Uani d . 1 . .
H H8A 0.1518 0.6056 0.2743 0.024 Uiso calc R 1 . .
O O2'A 0.1348(5) 0.89551(19) 0.20231(5) 0.0268(5) Uani d . 1 . .
H H2'C 0.0649 0.8906 0.2232 0.032 Uiso calc R 1 . .
O O3'A 0.3048(5) 0.8172(2) 0.13806(5) 0.0275(5) Uani d . 1 . .
H H3'C 0.3621 0.8396 0.1176 0.033 Uiso calc R 1 . .
O O4'A 0.6800(5) 0.67721(18) 0.20637(5) 0.0234(4) Uani d . 1 . .
C C1'A 0.4303(6) 0.7265(2) 0.22045(6) 0.0181(5) Uani d . 1 . .
H H1'A 0.2675 0.6773 0.2128 0.022 Uiso calc R 1 . .
C C2'A 0.4083(6) 0.8491(2) 0.20282(7) 0.0200(5) Uani d . 1 . .
H H2'A 0.5344 0.9049 0.2159 0.024 Uiso calc R 1 . .
C C3'A 0.5261(6) 0.8258(3) 0.16392(7) 0.0226(6) Uani d . 1 . .
H H3'A 0.6590 0.8895 0.1568 0.027 Uiso calc R 1 . .
C C4'A 0.6814(7) 0.7076(3) 0.16793(7) 0.0270(6) Uani d . 1 . .
H H4'A 0.5866 0.6457 0.1536 0.032 Uiso calc R 1 . .
H H4'B 0.8755 0.7153 0.1590 0.032 Uiso calc R 1 . .
N N1B -0.1972(5) 1.1535(2) 0.08248(6) 0.0203(5) Uani d . 1 . .
N N3B -0.0859(5) 1.1228(2) 0.01876(6) 0.0186(5) Uani d . 1 . .
N N6B 0.0035(6) 1.0481(2) 0.12980(6) 0.0232(5) Uani d . 1 . .
H H6C -0.1046 1.0864 0.1451 0.028 Uiso calc R 1 . .
H H6D 0.1215 0.9950 0.1380 0.028 Uiso calc R 1 . .
N N7B 0.3554(5) 0.9253(2) 0.06939(6) 0.0203(5) Uani d . 1 . .
N N9B 0.2769(5) 0.97274(19) 0.01061(5) 0.0170(4) Uani d . 1 . .
C C2B -0.2219(6) 1.1742(2) 0.04678(7) 0.0195(5) Uani d . 1 . .
H H2B -0.3531 1.2331 0.0402 0.023 Uiso calc R 1 . .
C C4B 0.0994(6) 1.0428(2) 0.03109(6) 0.0166(5) Uani d . 1 . .
C C5B 0.1502(6) 1.0126(2) 0.06722(6) 0.0180(5) Uani d . 1 . .
C C6B -0.0115(6) 1.0705(2) 0.09414(6) 0.0185(5) Uani d . 1 . .
C C8B 0.4222(6) 0.9048(2) 0.03529(7) 0.0202(5) Uani d . 1 . .
H H8B 0.5581 0.8483 0.0283 0.024 Uiso calc R 1 . .
O O2'B 0.6512(4) 1.10071(16) -0.04909(5) 0.0209(4) Uani d . 1 . .
H H2'D 0.7179 1.1226 -0.0291 0.025 Uiso calc R 1 . .
O O3'B 0.3248(5) 0.99703(18) -0.10416(5) 0.0251(4) Uani d . 1 . .
H H3'D 0.4076 1.0240 -0.1225 0.030 Uiso calc R 1 . .
O O4'B 0.2011(5) 0.84730(17) -0.03896(5) 0.0218(4) Uani d . 1 . .
C C1'B 0.2836(5) 0.9642(2) -0.02894(6) 0.0158(5) Uani d . 1 . .
H H1'B 0.1487 1.0220 -0.0395 0.019 Uiso calc R 1 . .
C C2'B 0.5698(6) 0.9815(2) -0.04667(6) 0.0172(5) Uani d . 1 . .
H H2'B 0.7145 0.9352 -0.0333 0.021 Uiso calc R 1 . .
C C3'B 0.5114(6) 0.9247(2) -0.08394(7) 0.0206(5) Uani d . 1 . .
H H3'B 0.6863 0.9064 -0.0976 0.025 Uiso calc R 1 . .
C C4'B 0.3565(7) 0.8137(3) -0.07176(7) 0.0251(6) Uani d . 1 . .
H H4'C 0.2274 0.7865 -0.0910 0.030 Uiso calc R 1 . .
H H4'D 0.4902 0.7497 -0.0663 0.030 Uiso calc R 1 . .

loop_
_atom_site_aniso_label
_atom_site_aniso_U_11
_atom_site_aniso_U_22
_atom_site_aniso_U_33
_atom_site_aniso_U_12
_atom_site_aniso_U_13
_atom_site_aniso_U_23
N1A 0.0242(12) 0.0246(12) 0.0175(10) -0.0026(10) 0.0007(9) -0.0020(9)
N3A 0.0233(11) 0.0213(11) 0.0161(9) -0.0014(10) 0.0004(9) 0.0001(8)
N6A 0.0284(13) 0.0264(12) 0.0141(10) -0.0045(11) 0.0000(9) -0.0023(8)
N7A 0.0241(11) 0.0224(11) 0.0161(10) -0.0020(11) 0.0010(9) 0.0014(8)
N9A 0.0217(11) 0.0220(11) 0.0127(10) -0.0020(10) -0.0011(9) 0.0008(8)
C2A 0.0242(13) 0.0214(13) 0.0201(12) -0.0022(12) -0.0004(11) -0.0013(10)
C4A 0.0206(12) 0.0203(13) 0.0132(10) 0.0007(11) -0.0002(10) -0.0010(9)
C5A 0.0214(12) 0.0218(13) 0.0161(11) 0.0009(12) 0.0004(10) 0.0004(9)
C6A 0.0203(12) 0.0191(12) 0.0160(11) 0.0030(12) 0.0007(10) -0.0016(9)
C8A 0.0228(12) 0.0202(13) 0.0178(11) -0.0037(12) 0.0003(10) 0.0009(9)
O2'A 0.0274(11) 0.0335(11) 0.0194(9) 0.0076(10) 0.0024(8) 0.0024(8)
O3'A 0.0278(10) 0.0411(12) 0.0138(8) 0.0021(11) -0.0034(8) 0.0047(8)
O4'A 0.0286(10) 0.0282(10) 0.0132(8) 0.0069(10) 0.0020(8) 0.0003(7)
C1'A 0.0218(12) 0.0195(12) 0.0130(11) -0.0001(11) 0.0013(10) -0.0006(9)
C2'A 0.0208(13) 0.0245(13) 0.0147(11) 0.0007(11) -0.0018(10) 0.0014(10)
C3'A 0.0218(13) 0.0316(15) 0.0144(11) -0.0022(12) 0.0002(10) 0.0022(10)
C4'A 0.0298(14) 0.0379(17) 0.0132(11) 0.0053(14) 0.0004(12) -0.0010(11)
N1B 0.0247(11) 0.0186(11) 0.0176(10) 0.0018(10) 0.0010(9) -0.0013(8)
N3B 0.0213(11) 0.0198(11) 0.0146(9) 0.0010(10) -0.0007(9) -0.0010(8)
N6B 0.0302(13) 0.0246(12) 0.0147(10) 0.0061(11) 0.0021(9) 0.0006(9)
N7B 0.0218(11) 0.0219(11) 0.0174(10) 0.0024(10) 0.0012(9) 0.0030(8)
N9B 0.0181(10) 0.0188(11) 0.0140(9) 0.0021(9) 0.0014(8) 0.0019(8)
C2B 0.0207(12) 0.0188(12) 0.0190(11) 0.0021(11) 0.0016(10) -0.0016(10)
C4B 0.0194(12) 0.0172(11) 0.0133(10) -0.0025(10) 0.0013(9) -0.0002(9)
C5B 0.0212(12) 0.0187(12) 0.0141(10) 0.0010(11) 0.0002(10) 0.0006(9)
C6B 0.0209(13) 0.0186(12) 0.0159(11) -0.0017(11) 0.0014(10) -0.0013(9)
C8B 0.0224(12) 0.0220(13) 0.0164(11) 0.0028(12) 0.0000(10) 0.0034(10)
O2'B 0.0262(10) 0.0210(9) 0.0156(8) -0.0043(9) -0.0015(7) 0.0009(7)
O3'B 0.0278(10) 0.0344(11) 0.0132(8) 0.0000(10) -0.0018(8) 0.0033(8)
O4'B 0.0272(10) 0.0200(9) 0.0183(8) -0.0052(9) 0.0048(8) -0.0022(7)
C1'B 0.0168(11) 0.0185(12) 0.0121(10) 0.0009(10) 0.0000(9) 0.0009(9)
C2'B 0.0181(11) 0.0194(12) 0.0139(10) 0.0013(10) 0.0003(9) 0.0016(9)
C3'B 0.0226(13) 0.0249(14) 0.0143(11) 0.0008(12) 0.0028(10) -0.0006(10)
C4'B 0.0366(16) 0.0211(13) 0.0176(11) -0.0024(13) 0.0069(12) -0.0036(10)

loop_
_atom_type_symbol
_atom_type_description
_atom_type_scat_dispersion_real
_atom_type_scat_dispersion_imag
_atom_type_scat_source
C C 0.0045 0.0022 'International Tables Vol C Tables 4.2.6.8 and 6.1.1.4'
H H 0.0000 0.0000 'International Tables Vol C Tables 4.2.6.8 and 6.1.1.4'
N N 0.0081 0.0045 'International Tables Vol C Tables 4.2.6.8 and 6.1.1.4'
O O 0.0136 0.0081 'International Tables Vol C Tables 4.2.6.8 and 6.1.1.4'

loop_
_geom_angle_atom_site_label_1
_geom_angle_atom_site_label_2
_geom_angle_atom_site_label_3
_geom_angle_site_symmetry_1
_geom_angle_site_symmetry_3
_geom_angle
_geom_angle_publ_flag
C2A N1A C6A . . 119.0(2) ?
C2A N3A C4A . . 110.9(2) ?
C6A N6A H6A . . 120.0 ?
C6A N6A H6B . . 120.0 ?
H6A N6A H6B . . 120.0 ?
C8A N7A C5A . . 103.9(2) ?
C8A N9A C4A . . 105.9(2) ?
C8A N9A C1'A . . 124.6(2) ?
C4A N9A C1'A . . 129.5(2) ?
N3A C2A N1A . . 129.0(3) ?
N3A C2A H2A . . 115.5 ?
N1A C2A H2A . . 115.5 ?
N3A C4A C5A . . 126.5(2) ?
N3A C4A N9A . . 128.5(2) ?
C5A C4A N9A . . 105.0(2) ?
N7A C5A C4A . . 111.5(2) ?
N7A C5A C6A . . 131.0(2) ?
C4A C5A C6A . . 117.5(3) ?
N6A C6A N1A . . 120.0(2) ?
N6A C6A C5A . . 123.1(3) ?
N1A C6A C5A . . 116.9(2) ?
N7A C8A N9A . . 113.7(2) ?
N7A C8A H8A . . 123.2 ?
N9A C8A H8A . . 123.2 ?
C2'A O2'A H2'C . . 109.5 ?
C3'A O3'A H3'C . . 109.5 ?
C1'A O4'A C4'A . . 105.3(2) ?
O4'A C1'A N9A . . 108.2(2) ?
O4'A C1'A C2'A . . 105.1(2) ?
N9A C1'A C2'A . . 114.7(2) ?
O4'A C1'A H1'A . . 109.6 ?
N9A C1'A H1'A . . 109.6 ?
C2'A C1'A H1'A . . 109.6 ?
O2'A C2'A C1'A . . 114.0(2) ?
O2'A C2'A C3'A . . 112.7(2) ?
C1'A C2'A C3'A . . 102.0(2) ?
O2'A C2'A H2'A . . 109.3 ?
C1'A C2'A H2'A . . 109.3 ?
C3'A C2'A H2'A . . 109.3 ?
O3'A C3'A C4'A . . 111.3(2) ?
O3'A C3'A C2'A . . 110.7(2) ?
C4'A C3'A C2'A . . 103.6(2) ?
O3'A C3'A H3'A . . 110.4 ?
C4'A C3'A H3'A . . 110.4 ?
C2'A C3'A H3'A . . 110.4 ?
O4'A C4'A C3'A . . 107.3(2) ?
O4'A C4'A H4'A . . 110.3 ?
C3'A C4'A H4'A . . 110.3 ?
O4'A C4'A H4'B . . 110.3 ?
C3'A C4'A H4'B . . 110.3 ?
H4'A C4'A H4'B . . 108.5 ?
C2B N1B C6B . . 119.1(2) ?
C4B N3B C2B . . 110.6(2) ?
C6B N6B H6C . . 120.0 ?
C6B N6B H6D . . 120.0 ?
H6C N6B H6D . . 120.0 ?
C8B N7B C5B . . 104.0(2) ?
C8B N9B C4B . . 105.9(2) ?
C8B N9B C1'B . . 127.4(2) ?
C4B N9B C1'B . . 126.4(2) ?
N1B C2B N3B . . 129.0(3) ?
N1B C2B H2B . . 115.5 ?
N3B C2B H2B . . 115.5 ?
N3B C4B N9B . . 127.4(2) ?
N3B C4B C5B . . 127.0(2) ?
N9B C4B C5B . . 105.6(2) ?
C4B C5B N7B . . 110.6(2) ?
C4B C5B C6B . . 117.1(2) ?
N7B C5B C6B . . 132.3(2) ?
N6B C6B N1B . . 118.3(2) ?
N6B C6B C5B . . 124.5(3) ?
N1B C6B C5B . . 117.2(2) ?
N7B C8B N9B . . 113.9(2) ?
N7B C8B H8B . . 123.0 ?
N9B C8B H8B . . 123.0 ?
C2'B O2'B H2'D . . 109.5 ?
C3'B O3'B H3'D . . 109.5 ?
C1'B O4'B C4'B . . 108.2(2) ?
O4'B C1'B N9B . . 108.15(19) ?
O4'B C1'B C2'B . . 104.9(2) ?
N9B C1'B C2'B . . 115.8(2) ?
O4'B C1'B H1'B . . 109.3 ?
N9B C1'B H1'B . . 109.3 ?
C2'B C1'B H1'B . . 109.3 ?
O2'B C2'B C1'B . . 113.4(2) ?
O2'B C2'B C3'B . . 113.3(2) ?
C1'B C2'B C3'B . . 99.3(2) ?
O2'B C2'B H2'B . . 110.1 ?
C1'B C2'B H2'B . . 110.1 ?
C3'B C2'B H2'B . . 110.1 ?
O3'B C3'B C4'B . . 108.9(2) ?
O3'B C3'B C2'B . . 109.7(2) ?
C4'B C3'B C2'B . . 99.95(19) ?
O3'B C3'B H3'B . . 112.5 ?
C4'B C3'B H3'B . . 112.5 ?
C2'B C3'B H3'B . . 112.5 ?
O4'B C4'B C3'B . . 105.8(2) ?
O4'B C4'B H4'C . . 110.6 ?
C3'B C4'B H4'C . . 110.6 ?
O4'B C4'B H4'D . . 110.6 ?
C3'B C4'B H4'D . . 110.6 ?
H4'C C4'B H4'D . . 108.7 ?

loop_
_geom_bond_atom_site_label_1
_geom_bond_atom_site_label_2
_geom_bond_site_symmetry_2
_geom_bond_distance
_geom_bond_publ_flag
N1A C2A . 1.351(3) ?
N1A C6A . 1.369(4) ?
N3A C2A . 1.343(3) ?
N3A C4A . 1.361(4) ?
N6A C6A . 1.330(3) ?
N6A H6A . 0.8800 ?
N6A H6B . 0.8800 ?
N7A C8A . 1.317(3) ?
N7A C5A . 1.388(4) ?
N9A C8A . 1.381(3) ?
N9A C4A . 1.392(3) ?
N9A C1'A . 1.455(3) ?
C2A H2A . 0.9500 ?
C4A C5A . 1.390(3) ?
C5A C6A . 1.424(4) ?
C8A H8A . 0.9500 ?
O2'A C2'A . 1.413(3) ?
O2'A H2'C . 0.8400 ?
O3'A C3'A . 1.428(3) ?
O3'A H3'C . 0.8400 ?
O4'A C1'A . 1.420(3) ?
O4'A C4'A . 1.456(3) ?
C1'A C2'A . 1.540(4) ?
C1'A H1'A . 1.0000 ?
C2'A C3'A . 1.561(4) ?
C2'A H2'A . 1.0000 ?
C3'A C4'A . 1.542(4) ?
C3'A H3'A . 1.0000 ?
C4'A H4'A . 0.9900 ?
C4'A H4'B . 0.9900 ?
N1B C2B . 1.340(3) ?
N1B C6B . 1.366(4) ?
N3B C4B . 1.350(3) ?
N3B C2B . 1.352(3) ?
N6B C6B . 1.338(3) ?
N6B H6C . 0.8800 ?
N6B H6D . 0.8800 ?
N7B C8B . 1.315(3) ?
N7B C5B . 1.400(4) ?
N9B C8B . 1.381(3) ?
N9B C4B . 1.388(3) ?
N9B C1'B . 1.459(3) ?
C2B H2B . 0.9500 ?
C4B C5B . 1.394(3) ?
C5B C6B . 1.420(4) ?
C8B H8B . 0.9500 ?
O2'B C2'B . 1.413(3) ?
O2'B H2'D . 0.8400 ?
O3'B C3'B . 1.425(3) ?
O3'B H3'D . 0.8400 ?
O4'B C1'B . 1.435(3) ?
O4'B C4'B . 1.469(3) ?
C1'B C2'B . 1.531(4) ?
C1'B H1'B . 1.0000 ?
C2'B C3'B . 1.542(3) ?
C2'B H2'B . 1.0000 ?
C3'B C4'B . 1.530(4) ?
C3'B H3'B . 1.0000 ?
C4'B H4'C . 0.9900 ?
C4'B H4'D . 0.9900 ?

loop_
_geom_hbond_atom_site_label_D
_geom_hbond_atom_site_label_H
_geom_hbond_atom_site_label_A
_geom_hbond_site_symmetry_A
_geom_hbond_distance_DH
_geom_hbond_distance_HA
_geom_hbond_distance_DA
_geom_hbond_angle_DHA
N6A H6A O2'B 4_675 0.88 2.14 2.988(3) 162.1
N6A H6B N1B 3_545 0.88 2.11 2.957(4) 161.3
O2'A H2'C N3A 1_455 0.84 2.17 2.999(3) 171.3
O2'B H2'D N3B 1_655 0.84 2.00 2.807(3) 162.3
O3'A H3'C N7B . 0.84 2.02 2.820(3) 157.7
N6B H6C N7A 3 0.88 2.05 2.934(3) 176.7
N6B H6D O3'A . 0.88 2.20 3.011(4) 152.3
O3'B H3'D N1A 4_674 0.84 1.96 2.798(3) 174.6

loop_
_geom_torsion_atom_site_label_1
_geom_torsion_atom_site_label_2
_geom_torsion_atom_site_label_3
_geom_torsion_atom_site_label_4
_geom_torsion_site_symmetry_1
_geom_torsion_site_symmetry_2
_geom_torsion_site_symmetry_3
_geom_torsion_site_symmetry_4
_geom_torsion
_geom_torsion_publ_flag
C4A N3A C2A N1A . . . . -0.4(4) ?
C6A N1A C2A N3A . . . . 1.6(4) ?
C2A N3A C4A C5A . . . . -2.2(4) ?
C2A N3A C4A N9A . . . . 178.8(3) ?
C8A N9A C4A N3A . . . . 178.3(3) ?
C1'A N9A C4A N3A . . . . -2.8(5) ?
C8A N9A C4A C5A . . . . -0.9(3) ?
C1'A N9A C4A C5A . . . . 178.0(3) ?
C8A N7A C5A C4A . . . . 0.0(3) ?
C8A N7A C5A C6A . . . . 177.5(3) ?
N3A C4A C5A N7A . . . . -178.6(3) ?
N9A C4A C5A N7A . . . . 0.6(3) ?
N3A C4A C5A C6A . . . . 3.5(4) ?
N9A C4A C5A C6A . . . . -177.3(2) ?
C2A N1A C6A N6A . . . . 179.0(3) ?
C2A N1A C6A C5A . . . . -0.2(4) ?
N7A C5A C6A N6A . . . . 1.3(5) ?
C4A C5A C6A N6A . . . . 178.8(3) ?
N7A C5A C6A N1A . . . . -179.4(3) ?
C4A C5A C6A N1A . . . . -2.0(4) ?
C5A N7A C8A N9A . . . . -0.6(3) ?
C4A N9A C8A N7A . . . . 1.0(3) ?
C1'A N9A C8A N7A . . . . -178.0(2) ?
C4'A O4'A C1'A N9A . . . . -164.9(2) ?
C4'A O4'A C1'A C2'A . . . . -41.9(3) ?
C8A N9A C1'A O4'A . . . . -112.9(3) ?
C4A N9A C1'A O4'A . . . . 68.4(3) ?
C8A N9A C1'A C2'A . . . . 130.2(3) ?
C4A N9A C1'A C2'A . . . . -48.5(4) ?
O4'A C1'A C2'A O2'A . . . . 158.2(2) ?
N9A C1'A C2'A O2'A . . . . -83.2(3) ?
O4'A C1'A C2'A C3'A . . . . 36.3(3) ?
N9A C1'A C2'A C3'A . . . . 155.0(2) ?
O2'A C2'A C3'A O3'A . . . . -20.3(3) ?
C1'A C2'A C3'A O3'A . . . . 102.4(3) ?
O2'A C2'A C3'A C4'A . . . . -139.7(2) ?
C1'A C2'A C3'A C4'A . . . . -17.0(3) ?
C1'A O4'A C4'A C3'A . . . . 30.3(3) ?
O3'A C3'A C4'A O4'A . . . . -125.7(2) ?
C2'A C3'A C4'A O4'A . . . . -6.7(3) ?
C6B N1B C2B N3B . . . . 0.4(4) ?
C4B N3B C2B N1B . . . . -1.5(4) ?
C2B N3B C4B N9B . . . . -179.9(3) ?
C2B N3B C4B C5B . . . . 0.7(4) ?
C8B N9B C4B N3B . . . . -179.2(3) ?
C1'B N9B C4B N3B . . . . -5.4(4) ?
C8B N9B C4B C5B . . . . 0.2(3) ?
C1'B N9B C4B C5B . . . . 174.0(2) ?
N3B C4B C5B N7B . . . . 179.4(3) ?
N9B C4B C5B N7B . . . . 0.0(3) ?
N3B C4B C5B C6B . . . . 0.9(4) ?
N9B C4B C5B C6B . . . . -178.6(2) ?
C8B N7B C5B C4B . . . . -0.2(3) ?
C8B N7B C5B C6B . . . . 178.1(3) ?
C2B N1B C6B N6B . . . . -177.7(3) ?
C2B N1B C6B C5B . . . . 1.4(4) ?
C4B C5B C6B N6B . . . . 177.1(3) ?
N7B C5B C6B N6B . . . . -1.0(5) ?
C4B C5B C6B N1B . . . . -2.0(4) ?
N7B C5B C6B N1B . . . . 179.9(3) ?
C5B N7B C8B N9B . . . . 0.3(3) ?
C4B N9B C8B N7B . . . . -0.3(3) ?
C1'B N9B C8B N7B . . . . -174.1(2) ?
C4'B O4'B C1'B N9B . . . . -146.3(2) ?
C4'B O4'B C1'B C2'B . . . . -22.1(3) ?
C8B N9B C1'B O4'B . . . . 58.0(3) ?
C4B N9B C1'B O4'B . . . . -114.5(3) ?
C8B N9B C1'B C2'B . . . . -59.3(3) ?
C4B N9B C1'B C2'B . . . . 128.2(3) ?
O4'B C1'B C2'B O2'B . . . . 162.60(19) ?
N9B C1'B C2'B O2'B . . . . -78.3(3) ?
O4'B C1'B C2'B C3'B . . . . 42.0(2) ?
N9B C1'B C2'B C3'B . . . . 161.2(2) ?
O2'B C2'B C3'B O3'B . . . . -50.8(3) ?
C1'B C2'B C3'B O3'B . . . . 69.8(2) ?
O2'B C2'B C3'B C4'B . . . . -165.1(2) ?
C1'B C2'B C3'B C4'B . . . . -44.5(2) ?
C1'B O4'B C4'B C3'B . . . . -7.3(3) ?
O3'B C3'B C4'B O4'B . . . . -81.9(3) ?
C2'B C3'B C4'B O4'B . . . . 33.0(3) ?
